data_4326497
loop_
_publ_author_name
'Qi-Bing Bo'
'Hong-Yan Wang'
'Da-Qi Wang'
'Zhen-Wei Zhang'
'Jin-Ling Miao'
'Guo-Xin Sun'

_publ_section_title
;
 Structure and Photoluminescence Tuning Features of Mn2+- and
 Ln3+-Activated Zn-Based Heterometal-Organic Frameworks (MOFs) with a
 Single 5-Methylisophthalic Acid Ligand
;
_journal_name_full 'Inorganic Chemistry'
_journal_page_first 10163
_journal_page_last 10177
_journal_paper_doi 10.1021/ic201124c
_journal_volume 50
_journal_year 2011
_chemical_formula_sum 'C54 H45 Eu O29 Zn5'
_chemical_formula_weight 1636.71
_chemical_name_systematic
; 

 ? 

;
_space_group_IT_number 2
_symmetry_cell_setting triclinic
_symmetry_space_group_name_Hall '-P 1'
_symmetry_space_group_name_H-M 'P -1'
_atom_sites_solution_hydrogens geom
_atom_sites_solution_primary direct
_atom_sites_solution_secondary difmap
_audit_creation_method SHELXL-97
_cell_angle_alpha 100.758(6)
_cell_angle_beta 100.424(6)
_cell_angle_gamma 108.033(8)
_cell_formula_units_Z 2
_cell_length_a 13.2812(11)
_cell_length_b 15.1611(13)
_cell_length_c 15.6701(9)
_cell_measurement_temperature 293(2)
_cell_volume 2849.7(4)
_computing_structure_refinement 'SHELXL-97 (Sheldrick, 1997)'
_computing_structure_solution 'SHELXS-97 (Sheldrick, 1990)'
_diffrn_ambient_temperature 293(2)
_diffrn_measured_fraction_theta_full 0.996
_diffrn_measured_fraction_theta_max 0.996
_diffrn_radiation_monochromator graphite
_diffrn_radiation_source 'fine-focus sealed tube'
_diffrn_radiation_type MoK\a
_diffrn_radiation_wavelength 0.71073
_diffrn_reflns_av_R_equivalents 0.0470
_diffrn_reflns_av_sigmaI/netI 0.0566
_diffrn_reflns_limit_h_max 16
_diffrn_reflns_limit_h_min -16
_diffrn_reflns_limit_k_max 18
_diffrn_reflns_limit_k_min -18
_diffrn_reflns_limit_l_max 19
_diffrn_reflns_limit_l_min -19
_diffrn_reflns_number 35372
_diffrn_reflns_theta_full 26.37
_diffrn_reflns_theta_max 26.37
_diffrn_reflns_theta_min 2.89
_exptl_absorpt_coefficient_mu 3.249
_exptl_absorpt_correction_T_max 0.6245
_exptl_absorpt_correction_T_min 0.4324
_exptl_absorpt_correction_type multi-scan
_exptl_crystal_density_diffrn 1.907
_exptl_crystal_F_000 1628
_exptl_crystal_size_max 0.31
_exptl_crystal_size_mid 0.16
_exptl_crystal_size_min 0.16
_refine_diff_density_max 1.208
_refine_diff_density_min -0.805
_refine_diff_density_rms 0.115
_refine_ls_extinction_method none
_refine_ls_goodness_of_fit_ref 1.052
_refine_ls_hydrogen_treatment constr
_refine_ls_matrix_type full
_refine_ls_number_parameters 808
_refine_ls_number_reflns 11617
_refine_ls_number_restraints 0
_refine_ls_restrained_S_all 1.052
_refine_ls_R_factor_all 0.0518
_refine_ls_R_factor_gt 0.0353
_refine_ls_shift/su_max 0.001
_refine_ls_shift/su_mean 0.000
_refine_ls_structure_factor_coef Fsqd
_refine_ls_weighting_details 'calc w=1/[\s^2^(Fo^2^)+(0.0287P)^2^+2.0372P] where P=(Fo^2^+2Fc^2^)/3'
_refine_ls_weighting_scheme calc
_refine_ls_wR_factor_gt 0.0743
_refine_ls_wR_factor_ref 0.0829
_reflns_number_gt 9214
_reflns_number_total 11617
_reflns_threshold_expression >2sigma(I)
_cod_data_source_file ic201124c_si_002_6.cif
_cod_data_source_block Zn-Eu2
_cod_database_code 4326497

loop_
_symmetry_equiv_pos_as_xyz
'x, y, z'
'-x, -y, -z'

loop_
_atom_site_label
_atom_site_type_symbol
_atom_site_fract_x
_atom_site_fract_y
_atom_site_fract_z
_atom_site_U_iso_or_equiv
_atom_site_adp_type
_atom_site_occupancy
_atom_site_symmetry_multiplicity
_atom_site_calc_flag
_atom_site_refinement_flags
Eu1 Eu 0.909676(16) 0.785023(14) 0.331746(13) 0.01842(6) Uani 1 1 d .
Zn1 Zn 1.21078(4) 0.98232(4) 0.35926(3) 0.02660(12) Uani 1 1 d .
Zn2 Zn 0.81526(4) 0.50356(3) 0.31606(3) 0.02289(12) Uani 1 1 d .
Zn3 Zn 0.58208(4) 0.25259(3) 0.17003(3) 0.02101(11) Uani 1 1 d .
Zn4 Zn 0.44270(4) 0.12564(3) -0.01650(3) 0.02028(11) Uani 1 1 d .
Zn5 Zn 0.37451(4) 0.05138(3) 0.16291(3) 0.02551(12) Uani 1 1 d .
O1 O 1.1964(2) 0.8816(2) 0.2566(2) 0.0346(8) Uani 1 1 d .
O2 O 1.0187(3) 0.7938(2) 0.2297(2) 0.0396(8) Uani 1 1 d .
O3 O 1.3979(2) 0.8396(2) 0.0328(2) 0.0280(7) Uani 1 1 d .
O4 O 1.3071(2) 0.7359(2) -0.10226(19) 0.0279(7) Uani 1 1 d .
O5 O 1.0820(2) 0.8589(2) 0.4321(2) 0.0362(8) Uani 1 1 d .
O6 O 1.2483(3) 0.9664(2) 0.4811(2) 0.0371(8) Uani 1 1 d .
O7 O 1.3739(2) 0.9947(2) 0.8928(2) 0.0316(7) Uani 1 1 d .
O8 O 1.3699(3) 1.1027(2) 0.8176(2) 0.0417(9) Uani 1 1 d .
O9 O 0.8168(3) 0.7084(2) 0.4256(2) 0.0424(9) Uani 1 1 d .
O10 O 0.7375(3) 0.5500(2) 0.3966(2) 0.0428(9) Uani 1 1 d .
O11 O 0.6621(2) 0.9024(2) 0.6342(2) 0.0368(8) Uani 1 1 d .
O12 O 0.6414(2) 0.8447(2) 0.7528(2) 0.0371(8) Uani 1 1 d .
O13 O 0.7413(3) 0.3644(2) 0.30433(19) 0.0302(7) Uani 1 1 d .
O14 O 0.5973(2) 0.2421(2) 0.2948(2) 0.0352(8) Uani 1 1 d .
O15 O 1.0338(3) 0.4741(2) 0.6184(2) 0.0402(8) Uani 1 1 d .
O16 O 1.0170(2) 0.3412(2) 0.6609(2) 0.0377(8) Uani 1 1 d .
O19 O 0.7858(2) 0.6533(2) 0.21779(19) 0.0294(7) Uani 1 1 d .
O20 O 0.7740(2) 0.5009(2) 0.19072(19) 0.0283(7) Uani 1 1 d .
O21 O 0.2321(2) -0.0166(2) 0.0791(2) 0.0342(7) Uani 1 1 d .
O22 O 0.2853(2) 0.1002(2) 0.0119(2) 0.0302(7) Uani 1 1 d .
O23 O 0.0709(3) 0.0707(2) -0.2879(2) 0.0377(8) Uani 1 1 d .
O24 O -0.0970(3) -0.0383(2) -0.3427(2) 0.0370(8) Uani 1 1 d .
O25 O 0.4924(2) 0.11184(18) 0.10999(18) 0.0207(6) Uani 1 1 d .
H25 H 0.5366 0.0818 0.1101 0.031 Uiso 1 1 d R
O26 O 0.4772(7) 0.9790(6) 0.5934(6) 0.216(4) Uani 1 1 d .
H26C H 0.5125 0.9412 0.5868 0.259 Uiso 1 1 d R
H26D H 0.4180 0.9562 0.5521 0.259 Uiso 1 1 d R
O1W O 0.9026(3) 0.9091(2) 0.4634(2) 0.0419(8) Uani 1 1 d .
H1WC H 0.8585 0.9388 0.4560 0.050 Uiso 1 1 d R
H1WD H 0.9195 0.9118 0.5189 0.050 Uiso 1 1 d R
O2W O 0.7257(3) 0.8055(2) 0.2944(3) 0.0473(9) Uani 1 1 d .
H2WB H 0.7096 0.8065 0.2398 0.057 Uiso 1 1 d R
H2WC H 0.7101 0.7550 0.3135 0.057 Uiso 1 1 d R
O3W O 0.4362(3) -0.0289(3) 0.2299(3) 0.0589(11) Uani 1 1 d .
H3WC H 0.4822 -0.0502 0.2105 0.071 Uiso 1 1 d R
H3WD H 0.4571 -0.0111 0.2868 0.071 Uiso 1 1 d R
C1 C 1.1076(4) 0.8140(3) 0.2087(3) 0.0271(10) Uani 1 1 d .
C2 C 1.1125(3) 0.7581(3) 0.1206(3) 0.0240(9) Uani 1 1 d .
C3 C 1.0200(4) 0.6836(3) 0.0642(3) 0.0276(10) Uani 1 1 d .
H3 H 0.9556 0.6654 0.0828 0.033 Uiso 1 1 calc R
C4 C 1.0231(4) 0.6364(3) -0.0195(3) 0.0291(10) Uani 1 1 d .
C5 C 0.9245(4) 0.5544(3) -0.0799(4) 0.0456(13) Uani 1 1 d .
H5B H 0.9178 0.4977 -0.0591 0.068 Uiso 1 1 calc R
H5C H 0.9328 0.5431 -0.1401 0.068 Uiso 1 1 calc R
H5A H 0.8600 0.5702 -0.0790 0.068 Uiso 1 1 calc R
C6 C 1.1200(3) 0.6673(3) -0.0466(3) 0.0270(10) Uani 1 1 d .
H6 H 1.1227 0.6371 -0.1031 0.032 Uiso 1 1 calc R
C7 C 1.2116(3) 0.7417(3) 0.0085(3) 0.0229(9) Uani 1 1 d .
C8 C 1.3146(3) 0.7759(3) -0.0211(3) 0.0216(9) Uani 1 1 d .
C9 C 1.2082(3) 0.7861(3) 0.0934(3) 0.0225(9) Uani 1 1 d .
H9 H 1.2703 0.8347 0.1319 0.027 Uiso 1 1 calc R
C10 C 1.1670(3) 0.9049(3) 0.4940(3) 0.0242(9) Uani 1 1 d .
C11 C 1.1733(3) 0.8886(3) 0.5847(3) 0.0230(9) Uani 1 1 d .
C12 C 1.0976(4) 0.8100(3) 0.5985(3) 0.0275(10) Uani 1 1 d .
H12 H 1.0408 0.7682 0.5501 0.033 Uiso 1 1 calc R
C13 C 1.1035(4) 0.7914(3) 0.6825(3) 0.0280(10) Uani 1 1 d .
C14 C 1.0217(4) 0.7050(3) 0.6968(4) 0.0443(13) Uani 1 1 d .
H14A H 0.9507 0.7104 0.6856 0.066 Uiso 1 1 calc R
H14C H 1.0432 0.7016 0.7576 0.066 Uiso 1 1 calc R
H14B H 1.0191 0.6480 0.6563 0.066 Uiso 1 1 calc R
C15 C 1.1882(4) 0.8578(3) 0.7544(3) 0.0287(10) Uani 1 1 d .
H15 H 1.1964 0.8465 0.8111 0.034 Uiso 1 1 calc R
C16 C 1.3398(3) 1.0174(3) 0.8218(3) 0.0271(10) Uani 1 1 d .
C17 C 1.2597(3) 0.9397(3) 0.7420(3) 0.0254(10) Uani 1 1 d .
C18 C 1.2540(3) 0.9546(3) 0.6578(3) 0.0236(9) Uani 1 1 d .
H18 H 1.3041 1.0088 0.6498 0.028 Uiso 1 1 calc R
C19 C 0.7567(4) 0.6345(3) 0.4402(3) 0.0294(10) Uani 1 1 d .
C20 C 0.7025(4) 0.6450(3) 0.5154(3) 0.0303(10) Uani 1 1 d .
C21 C 0.6600(4) 0.5656(3) 0.5478(3) 0.0400(12) Uani 1 1 d .
H21 H 0.6627 0.5067 0.5206 0.048 Uiso 1 1 calc R
C22 C 0.6135(4) 0.5730(3) 0.6201(3) 0.0407(12) Uani 1 1 d .
C23 C 0.5700(6) 0.4866(4) 0.6554(4) 0.070(2) Uani 1 1 d .
H23A H 0.5473 0.4291 0.6077 0.104 Uiso 1 1 calc R
H23B H 0.5084 0.4900 0.6782 0.104 Uiso 1 1 calc R
H23C H 0.6263 0.4857 0.7028 0.104 Uiso 1 1 calc R
C24 C 0.6128(4) 0.6620(3) 0.6602(3) 0.0360(11) Uani 1 1 d .
H24 H 0.5847 0.6688 0.7103 0.043 Uiso 1 1 calc R
C25 C 0.6526(3) 0.8370(3) 0.6752(3) 0.0287(10) Uani 1 1 d .
C26 C 0.6524(4) 0.7408(3) 0.6279(3) 0.0286(10) Uani 1 1 d .
C27 C 0.6978(3) 0.7321(3) 0.5550(3) 0.0283(10) Uani 1 1 d .
H27 H 0.7249 0.7851 0.5329 0.034 Uiso 1 1 calc R
C28 C 0.6839(4) 0.3088(3) 0.3414(3) 0.0241(9) Uani 1 1 d .
C29 C 0.7172(3) 0.3148(3) 0.4388(3) 0.0251(10) Uani 1 1 d .
C30 C 0.6427(4) 0.2645(4) 0.4790(3) 0.0387(12) Uani 1 1 d .
H30 H 0.5700 0.2339 0.4461 0.046 Uiso 1 1 calc R
C31 C 0.6711(4) 0.2574(4) 0.5666(3) 0.0459(14) Uani 1 1 d .
C32 C 0.5886(5) 0.2053(6) 0.6101(5) 0.089(3) Uani 1 1 d .
H32A H 0.5198 0.2120 0.5880 0.134 Uiso 1 1 calc R
H32C H 0.6132 0.2318 0.6740 0.134 Uiso 1 1 calc R
H32B H 0.5797 0.1384 0.5962 0.134 Uiso 1 1 calc R
C33 C 0.7820(4) 0.2998(4) 0.6114(3) 0.0373(12) Uani 1 1 d .
H33 H 0.8052 0.2927 0.6685 0.045 Uiso 1 1 calc R
C34 C 0.9770(4) 0.3909(3) 0.6210(3) 0.0277(10) Uani 1 1 d .
C35 C 0.8584(3) 0.3520(3) 0.5734(3) 0.0269(10) Uani 1 1 d .
C36 C 0.8254(3) 0.3626(3) 0.4882(3) 0.0250(9) Uani 1 1 d .
H36 H 0.8753 0.4017 0.4641 0.030 Uiso 1 1 calc R
C38 C 0.5952(3) 0.6036(3) -0.0407(3) 0.0203(9) Uani 1 1 d .
C39 C 0.6596(3) 0.6223(3) 0.0450(3) 0.0217(9) Uani 1 1 d .
H39 H 0.6768 0.6811 0.0858 0.026 Uiso 1 1 calc R
C40 C 0.6991(3) 0.5534(3) 0.0706(3) 0.0198(9) Uani 1 1 d .
C41 C 0.7583(3) 0.5713(3) 0.1658(3) 0.0208(9) Uani 1 1 d .
C42 C 0.6752(3) 0.4673(3) 0.0081(3) 0.0229(9) Uani 1 1 d .
H42 H 0.7011 0.4211 0.0251 0.028 Uiso 1 1 calc R
C43 C 0.6137(3) 0.4484(3) -0.0789(3) 0.0244(9) Uani 1 1 d .
C44 C 0.5889(5) 0.3541(3) -0.1467(3) 0.0441(13) Uani 1 1 d .
H44B H 0.5420 0.3520 -0.2020 0.066 Uiso 1 1 calc R
H44C H 0.5528 0.3018 -0.1237 0.066 Uiso 1 1 calc R
H44A H 0.6560 0.3488 -0.1573 0.066 Uiso 1 1 calc R
C45 C 0.5731(3) 0.5170(3) -0.1026(3) 0.0227(9) Uani 1 1 d .
H45 H 0.5306 0.5049 -0.1605 0.027 Uiso 1 1 calc R
C46 C 0.2176(3) 0.0242(3) 0.0166(3) 0.0254(10) Uani 1 1 d .
C47 C 0.1132(3) -0.0228(3) -0.0553(3) 0.0236(9) Uani 1 1 d .
C48 C 0.0312(3) -0.1039(3) -0.0503(3) 0.0294(10) Uani 1 1 d .
H48 H 0.0411 -0.1279 -0.0002 0.035 Uiso 1 1 calc R
C49 C -0.0652(3) -0.1501(3) -0.1183(3) 0.0282(10) Uani 1 1 d .
C50 C -0.1549(4) -0.2360(4) -0.1126(4) 0.0454(13) Uani 1 1 d .
H50C H -0.1662 -0.2899 -0.1612 0.068 Uiso 1 1 calc R
H50B H -0.2213 -0.2223 -0.1165 0.068 Uiso 1 1 calc R
H50A H -0.1348 -0.2507 -0.0564 0.068 Uiso 1 1 calc R
C51 C -0.0750(3) -0.1141(3) -0.1935(3) 0.0289(10) Uani 1 1 d .
H51 H -0.1377 -0.1446 -0.2407 0.035 Uiso 1 1 calc R
C52 C 0.0060(3) -0.0338(3) -0.2003(3) 0.0239(9) Uani 1 1 d .
C53 C -0.0066(4) 0.0027(3) -0.2820(3) 0.0278(10) Uani 1 1 d .
C54 C 0.0993(3) 0.0131(3) -0.1296(3) 0.0244(9) Uani 1 1 d .
H54 H 0.1523 0.0688 -0.1323 0.029 Uiso 1 1 calc R
C37 C 0.5457(3) 0.6754(3) -0.0631(3) 0.0220(9) Uani 1 1 d .
O17 O 0.5029(2) 0.6661(2) -0.14493(19) 0.0293(7) Uani 1 1 d .
O18 O 0.5490(2) 0.73947(19) 0.00129(19) 0.0271(7) Uani 1 1 d .

loop_
_atom_site_aniso_label
_atom_site_aniso_U_11
_atom_site_aniso_U_22
_atom_site_aniso_U_33
_atom_site_aniso_U_23
_atom_site_aniso_U_13
_atom_site_aniso_U_12
Eu1 0.01948(11) 0.02042(11) 0.01370(11) 0.00313(8) 0.00381(8) 0.00585(9)
Zn1 0.0266(3) 0.0309(3) 0.0171(3) 0.0020(2) 0.0062(2) 0.0051(2)
Zn2 0.0294(3) 0.0236(3) 0.0144(3) 0.00414(19) 0.0025(2) 0.0101(2)
Zn3 0.0256(3) 0.0261(3) 0.0132(2) 0.00447(19) 0.0050(2) 0.0119(2)
Zn4 0.0243(3) 0.0198(2) 0.0151(2) 0.00149(18) 0.0049(2) 0.0076(2)
Zn5 0.0276(3) 0.0292(3) 0.0180(3) 0.0042(2) 0.0073(2) 0.0081(2)
O1 0.0344(18) 0.0386(19) 0.0231(18) -0.0035(14) 0.0125(15) 0.0061(16)
O2 0.0367(19) 0.056(2) 0.0229(18) 0.0029(15) 0.0174(15) 0.0114(17)
O3 0.0249(16) 0.0325(17) 0.0228(17) 0.0007(13) 0.0090(14) 0.0071(15)
O4 0.0263(16) 0.0333(17) 0.0214(17) 0.0008(13) 0.0117(13) 0.0073(14)
O5 0.0328(18) 0.0429(19) 0.0200(18) 0.0034(14) -0.0062(14) 0.0061(16)
O6 0.0342(19) 0.050(2) 0.0156(17) 0.0071(14) 0.0024(14) 0.0024(17)
O7 0.0329(17) 0.0402(18) 0.0195(17) -0.0005(13) -0.0024(14) 0.0200(15)
O8 0.045(2) 0.0261(18) 0.038(2) -0.0060(14) -0.0085(16) 0.0099(17)
O9 0.063(2) 0.0321(18) 0.039(2) 0.0124(15) 0.0359(19) 0.0122(18)
O10 0.061(2) 0.0265(18) 0.042(2) 0.0012(15) 0.0312(19) 0.0101(17)
O11 0.0305(18) 0.0256(17) 0.047(2) 0.0011(15) 0.0135(16) 0.0031(15)
O12 0.0333(18) 0.047(2) 0.0239(19) -0.0067(15) 0.0093(15) 0.0135(16)
O13 0.0467(19) 0.0240(16) 0.0177(16) 0.0060(13) 0.0088(15) 0.0087(15)
O14 0.0288(17) 0.049(2) 0.0165(17) 0.0089(15) -0.0009(14) 0.0024(16)
O15 0.0342(19) 0.037(2) 0.039(2) 0.0144(16) -0.0072(16) 0.0056(17)
O16 0.0348(18) 0.0373(18) 0.040(2) 0.0091(15) -0.0050(16) 0.0208(16)
O19 0.0347(17) 0.0242(16) 0.0194(17) -0.0047(12) -0.0083(13) 0.0117(14)
O20 0.0408(18) 0.0270(16) 0.0160(16) 0.0053(12) -0.0009(14) 0.0153(15)
O21 0.0360(18) 0.0352(18) 0.0245(18) 0.0070(14) -0.0022(15) 0.0093(16)
O22 0.0210(16) 0.0282(17) 0.038(2) 0.0055(14) 0.0058(14) 0.0073(15)
O23 0.041(2) 0.0378(19) 0.039(2) 0.0204(16) 0.0114(17) 0.0139(17)
O24 0.0383(19) 0.0366(18) 0.032(2) 0.0079(15) -0.0029(16) 0.0146(16)
O25 0.0242(15) 0.0229(15) 0.0179(15) 0.0038(11) 0.0066(12) 0.0123(13)
O26 0.192(9) 0.212(9) 0.235(11) 0.032(8) 0.020(8) 0.097(7)
O1W 0.055(2) 0.0391(19) 0.030(2) -0.0002(15) 0.0124(17) 0.0192(17)
O2W 0.0350(19) 0.046(2) 0.067(3) 0.0263(19) 0.0080(18) 0.0183(17)
O3W 0.051(2) 0.073(3) 0.058(3) 0.030(2) 0.007(2) 0.026(2)
C1 0.035(3) 0.033(3) 0.019(2) 0.0128(19) 0.012(2) 0.014(2)
C2 0.028(2) 0.027(2) 0.018(2) 0.0066(18) 0.0097(19) 0.010(2)
C3 0.027(2) 0.026(2) 0.029(3) 0.0074(19) 0.016(2) 0.004(2)
C4 0.026(2) 0.026(2) 0.029(3) 0.0036(19) 0.006(2) 0.005(2)
C5 0.037(3) 0.041(3) 0.041(3) -0.005(2) 0.003(2) 0.003(3)
C6 0.030(2) 0.027(2) 0.022(2) 0.0006(18) 0.007(2) 0.010(2)
C7 0.026(2) 0.022(2) 0.023(2) 0.0067(18) 0.0117(19) 0.008(2)
C8 0.025(2) 0.021(2) 0.024(2) 0.0063(18) 0.0111(19) 0.011(2)
C9 0.025(2) 0.021(2) 0.021(2) 0.0048(17) 0.0074(18) 0.0056(19)
C10 0.026(2) 0.029(2) 0.014(2) -0.0010(18) 0.0019(19) 0.012(2)
C11 0.024(2) 0.026(2) 0.018(2) 0.0017(17) 0.0022(18) 0.011(2)
C12 0.028(2) 0.026(2) 0.022(2) -0.0022(18) -0.0004(19) 0.009(2)
C13 0.031(2) 0.024(2) 0.026(3) 0.0007(18) 0.006(2) 0.009(2)
C14 0.047(3) 0.034(3) 0.050(4) 0.015(2) 0.017(3) 0.006(3)
C15 0.040(3) 0.028(2) 0.025(3) 0.0068(19) 0.011(2) 0.019(2)
C16 0.026(2) 0.039(3) 0.016(2) -0.0039(19) 0.0014(18) 0.018(2)
C17 0.031(2) 0.027(2) 0.018(2) -0.0020(17) 0.0014(19) 0.017(2)
C18 0.026(2) 0.022(2) 0.018(2) 0.0005(17) 0.0008(18) 0.0066(19)
C19 0.039(3) 0.031(3) 0.023(2) 0.010(2) 0.016(2) 0.012(2)
C20 0.042(3) 0.029(2) 0.022(2) 0.0030(19) 0.016(2) 0.012(2)
C21 0.062(3) 0.026(3) 0.041(3) 0.008(2) 0.029(3) 0.019(3)
C22 0.054(3) 0.035(3) 0.033(3) 0.010(2) 0.023(3) 0.008(3)
C23 0.111(6) 0.047(3) 0.072(5) 0.029(3) 0.063(4) 0.025(4)
C24 0.040(3) 0.045(3) 0.027(3) 0.010(2) 0.021(2) 0.014(2)
C25 0.019(2) 0.031(3) 0.025(3) -0.005(2) 0.0054(19) 0.002(2)
C26 0.031(2) 0.027(2) 0.022(2) 0.0002(18) 0.010(2) 0.004(2)
C27 0.031(2) 0.024(2) 0.024(2) 0.0051(18) 0.011(2) 0.001(2)
C28 0.029(2) 0.027(2) 0.021(2) 0.0069(19) 0.008(2) 0.014(2)
C29 0.028(2) 0.035(2) 0.014(2) 0.0059(18) 0.0020(18) 0.015(2)
C30 0.025(2) 0.061(3) 0.029(3) 0.019(2) 0.005(2) 0.010(2)
C31 0.034(3) 0.075(4) 0.029(3) 0.025(3) 0.008(2) 0.013(3)
C32 0.046(4) 0.162(7) 0.055(5) 0.065(5) 0.015(3) 0.006(4)
C33 0.036(3) 0.056(3) 0.018(3) 0.017(2) 0.002(2) 0.013(3)
C34 0.029(2) 0.039(3) 0.015(2) 0.0005(19) -0.0001(19) 0.020(2)
C35 0.029(2) 0.031(2) 0.019(2) 0.0043(18) 0.0003(19) 0.013(2)
C36 0.028(2) 0.030(2) 0.019(2) 0.0058(18) 0.0034(19) 0.014(2)
C38 0.022(2) 0.026(2) 0.014(2) 0.0098(17) 0.0043(17) 0.0073(19)
C39 0.024(2) 0.020(2) 0.018(2) 0.0038(17) 0.0049(18) 0.0043(19)
C40 0.016(2) 0.023(2) 0.018(2) 0.0065(17) 0.0002(17) 0.0052(18)
C41 0.018(2) 0.026(2) 0.018(2) 0.0059(17) 0.0039(17) 0.0066(19)
C42 0.027(2) 0.023(2) 0.021(2) 0.0095(17) 0.0046(19) 0.010(2)
C43 0.029(2) 0.023(2) 0.020(2) 0.0028(17) 0.0071(19) 0.009(2)
C44 0.077(4) 0.031(3) 0.022(3) 0.001(2) 0.003(3) 0.026(3)
C45 0.026(2) 0.025(2) 0.013(2) 0.0038(17) 0.0003(18) 0.009(2)
C46 0.020(2) 0.028(2) 0.028(3) 0.0007(19) 0.0056(19) 0.012(2)
C47 0.023(2) 0.024(2) 0.025(2) 0.0064(18) 0.0067(19) 0.009(2)
C48 0.030(2) 0.033(3) 0.029(3) 0.012(2) 0.011(2) 0.012(2)
C49 0.025(2) 0.024(2) 0.034(3) 0.0074(19) 0.005(2) 0.008(2)
C50 0.034(3) 0.042(3) 0.057(4) 0.024(3) 0.007(3) 0.006(3)
C51 0.024(2) 0.029(2) 0.029(3) 0.0064(19) -0.001(2) 0.007(2)
C52 0.022(2) 0.024(2) 0.027(3) 0.0088(18) 0.0054(19) 0.010(2)
C53 0.029(2) 0.027(2) 0.031(3) 0.008(2) 0.009(2) 0.013(2)
C54 0.025(2) 0.024(2) 0.030(3) 0.0105(19) 0.011(2) 0.011(2)
C37 0.024(2) 0.023(2) 0.021(2) 0.0094(18) 0.0063(18) 0.0088(19)
O17 0.0350(17) 0.0391(18) 0.0178(17) 0.0083(13) 0.0030(14) 0.0202(15)
O18 0.0351(17) 0.0242(16) 0.0239(17) 0.0062(13) 0.0067(14) 0.0139(14)

loop_
_atom_type_symbol
_atom_type_description
_atom_type_scat_dispersion_real
_atom_type_scat_dispersion_imag
_atom_type_scat_source
C C 0.0033 0.0016 'International Tables Vol C Tables 4.2.6.8 and 6.1.1.4'
H H 0.0000 0.0000 'International Tables Vol C Tables 4.2.6.8 and 6.1.1.4'
O O 0.0106 0.0060 'International Tables Vol C Tables 4.2.6.8 and 6.1.1.4'
Eu Eu -0.1578 3.6682 'International Tables Vol C Tables 4.2.6.8 and 6.1.1.4'
Zn Zn 0.2839 1.4301 'International Tables Vol C Tables 4.2.6.8 and 6.1.1.4'

loop_
_geom_angle_atom_site_label_1
_geom_angle_atom_site_label_2
_geom_angle_atom_site_label_3
_geom_angle
_geom_angle_site_symmetry_1
_geom_angle_site_symmetry_3
O5 Eu1 O9 98.31(12) . .
O5 Eu1 O19 148.96(11) . .
O9 Eu1 O19 84.02(11) . .
O5 Eu1 O2 80.51(11) . .
O9 Eu1 O2 152.71(12) . .
O19 Eu1 O2 83.59(11) . .
O5 Eu1 O23 89.64(11) . 2_665
O9 Eu1 O23 135.13(11) . 2_665
O19 Eu1 O23 110.56(11) . 2_665
O2 Eu1 O23 72.13(12) . 2_665
O5 Eu1 O16 74.53(11) . 2_766
O9 Eu1 O16 78.45(11) . 2_766
O19 Eu1 O16 75.68(10) . 2_766
O2 Eu1 O16 74.96(12) . 2_766
O23 Eu1 O16 145.38(11) 2_665 2_766
O5 Eu1 O2W 140.71(11) . .
O9 Eu1 O2W 76.90(12) . .
O19 Eu1 O2W 70.11(11) . .
O2 Eu1 O2W 120.90(12) . .
O23 Eu1 O2W 69.69(11) 2_665 .
O16 Eu1 O2W 139.40(11) 2_766 .
O5 Eu1 O1W 70.11(11) . .
O9 Eu1 O1W 69.70(11) . .
O19 Eu1 O1W 137.55(11) . .
O2 Eu1 O1W 133.05(11) . .
O23 Eu1 O1W 71.92(11) 2_665 .
O16 Eu1 O1W 127.34(11) 2_766 .
O2W Eu1 O1W 71.78(12) . .
O5 Eu1 H2WC 144.2 . .
O9 Eu1 H2WC 59.5 . .
O19 Eu1 H2WC 62.3 . .
O2 Eu1 H2WC 132.5 . .
O23 Eu1 H2WC 89.1 2_665 .
O16 Eu1 H2WC 121.6 2_766 .
O2W Eu1 H2WC 19.5 . .
O1W Eu1 H2WC 75.5 . .
O1 Zn1 O24 113.76(14) . 2_665
O1 Zn1 O6 119.91(14) . .
O24 Zn1 O6 112.50(14) 2_665 .
O1 Zn1 O11 108.25(13) . 2_776
O24 Zn1 O11 98.06(13) 2_665 2_776
O6 Zn1 O11 100.89(14) . 2_776
O20 Zn2 O10 118.96(14) . .
O20 Zn2 O15 123.47(14) . 2_766
O10 Zn2 O15 110.64(15) . 2_766
O20 Zn2 O13 97.91(12) . .
O10 Zn2 O13 96.73(13) . .
O15 Zn2 O13 101.67(13) 2_766 .
O4 Zn3 O17 111.27(12) 2_765 2_665
O4 Zn3 O14 127.19(13) 2_765 .
O17 Zn3 O14 110.90(13) 2_665 .
O4 Zn3 O25 96.67(11) 2_765 .
O17 Zn3 O25 110.99(12) 2_665 .
O14 Zn3 O25 96.57(12) . .
O18 Zn4 O7 141.45(12) 2_665 1_444
O18 Zn4 O25 105.90(11) 2_665 .
O7 Zn4 O25 110.86(11) 1_444 .
O18 Zn4 O3 91.64(12) 2_665 2_765
O7 Zn4 O3 98.38(12) 1_444 2_765
O25 Zn4 O3 91.69(11) . 2_765
O18 Zn4 O22 85.26(12) 2_665 .
O7 Zn4 O22 86.74(12) 1_444 .
O25 Zn4 O22 84.99(11) . .
O3 Zn4 O22 174.65(11) 2_765 .
O21 Zn5 O12 106.31(13) . 2_666
O21 Zn5 O25 115.35(12) . .
O12 Zn5 O25 106.29(12) 2_666 .
O21 Zn5 O3W 115.38(14) . .
O12 Zn5 O3W 110.15(16) 2_666 .
O25 Zn5 O3W 103.03(13) . .
C1 O1 Zn1 126.8(3) . .
C1 O2 Eu1 154.0(3) . .
C8 O3 Zn4 125.3(3) . 2_765
C8 O4 Zn3 130.7(3) . 2_765
C10 O5 Eu1 170.7(3) . .
C10 O6 Zn1 109.6(3) . .
C16 O7 Zn4 101.4(3) . 1_666
C19 O9 Eu1 150.4(3) . .
C19 O10 Zn2 129.0(3) . .
C25 O11 Zn1 131.8(3) . 2_776
C25 O12 Zn5 131.3(3) . 2_666
C28 O13 Zn2 141.1(3) . .
C28 O14 Zn3 106.7(3) . .
C34 O15 Zn2 105.6(3) . 2_766
C34 O16 Eu1 153.9(3) . 2_766
C41 O19 Eu1 152.4(3) . .
C41 O20 Zn2 122.0(3) . .
C46 O21 Zn5 111.4(3) . .
C46 O22 Zn4 129.5(3) . .
C53 O23 Eu1 135.8(3) . 2_665
C53 O24 Zn1 123.1(3) . 2_665
Zn5 O25 Zn3 116.07(13) . .
Zn5 O25 Zn4 115.47(13) . .
Zn3 O25 Zn4 97.66(11) . .
Zn5 O25 H25 110.2 . .
Zn3 O25 H25 107.3 . .
Zn4 O25 H25 109.4 . .
H26C O26 H26D 108.5 . .
Eu1 O1W H1WC 120.5 . .
Eu1 O1W H1WD 127.9 . .
H1WC O1W H1WD 107.4 . .
Eu1 O2W H2WB 109.3 . .
Eu1 O2W H2WC 77.8 . .
H2WB O2W H2WC 125.2 . .
Zn5 O3W H3WC 118.3 . .
Zn5 O3W H3WD 119.3 . .
H3WC O3W H3WD 108.3 . .
O2 C1 O1 124.4(4) . .
O2 C1 C2 118.8(4) . .
O1 C1 C2 116.8(4) . .
C9 C2 C3 120.3(4) . .
C9 C2 C1 118.8(4) . .
C3 C2 C1 120.7(4) . .
C4 C3 C2 120.5(4) . .
C4 C3 H3 119.8 . .
C2 C3 H3 119.8 . .
C3 C4 C6 118.4(4) . .
C3 C4 C5 120.8(4) . .
C6 C4 C5 120.8(4) . .
C4 C5 H5B 109.5 . .
C4 C5 H5C 109.5 . .
H5B C5 H5C 109.5 . .
C4 C5 H5A 109.5 . .
H5B C5 H5A 109.5 . .
H5C C5 H5A 109.5 . .
C7 C6 C4 121.5(4) . .
C7 C6 H6 119.2 . .
C4 C6 H6 119.2 . .
C6 C7 C9 119.3(4) . .
C6 C7 C8 121.5(4) . .
C9 C7 C8 119.2(4) . .
O3 C8 O4 126.1(4) . .
O3 C8 C7 119.4(4) . .
O4 C8 C7 114.5(4) . .
C2 C9 C7 120.0(4) . .
C2 C9 H9 120.0 . .
C7 C9 H9 120.0 . .
O5 C10 O6 121.4(4) . .
O5 C10 C11 119.9(4) . .
O6 C10 C11 118.8(4) . .
C12 C11 C18 119.1(4) . .
C12 C11 C10 121.1(4) . .
C18 C11 C10 119.8(4) . .
C11 C12 C13 122.2(4) . .
C11 C12 H12 118.9 . .
C13 C12 H12 118.9 . .
C12 C13 C15 117.1(4) . .
C12 C13 C14 121.9(4) . .
C15 C13 C14 121.0(4) . .
C13 C14 H14A 109.5 . .
C13 C14 H14C 109.5 . .
H14A C14 H14C 109.5 . .
C13 C14 H14B 109.5 . .
H14A C14 H14B 109.5 . .
H14C C14 H14B 109.5 . .
C17 C15 C13 120.8(4) . .
C17 C15 H15 119.6 . .
C13 C15 H15 119.6 . .
O8 C16 O7 121.2(4) . .
O8 C16 C17 119.6(4) . .
O7 C16 C17 119.2(4) . .
C18 C17 C15 120.6(4) . .
C18 C17 C16 119.0(4) . .
C15 C17 C16 120.2(4) . .
C17 C18 C11 119.9(4) . .
C17 C18 H18 120.1 . .
C11 C18 H18 120.1 . .
O9 C19 O10 125.2(4) . .
O9 C19 C20 118.6(4) . .
O10 C19 C20 116.1(4) . .
C27 C20 C21 119.7(4) . .
C27 C20 C19 121.3(4) . .
C21 C20 C19 119.0(4) . .
C22 C21 C20 121.0(4) . .
C22 C21 H21 119.5 . .
C20 C21 H21 119.5 . .
C24 C22 C21 118.0(4) . .
C24 C22 C23 121.7(5) . .
C21 C22 C23 120.2(5) . .
C22 C23 H23A 109.5 . .
C22 C23 H23B 109.5 . .
H23A C23 H23B 109.5 . .
C22 C23 H23C 109.5 . .
H23A C23 H23C 109.5 . .
H23B C23 H23C 109.5 . .
C26 C24 C22 121.7(4) . .
C26 C24 H24 119.2 . .
C22 C24 H24 119.2 . .
O12 C25 O11 125.0(4) . .
O12 C25 C26 115.7(4) . .
O11 C25 C26 119.3(4) . .
C24 C26 C27 119.6(4) . .
C24 C26 C25 119.8(4) . .
C27 C26 C25 120.5(4) . .
C20 C27 C26 120.0(4) . .
C20 C27 H27 120.0 . .
C26 C27 H27 120.0 . .
O13 C28 O14 119.7(4) . .
O13 C28 C29 122.6(4) . .
O14 C28 C29 117.6(4) . .
C30 C29 C36 118.9(4) . .
C30 C29 C28 119.8(4) . .
C36 C29 C28 121.0(4) . .
C29 C30 C31 122.9(4) . .
C29 C30 H30 118.5 . .
C31 C30 H30 118.5 . .
C30 C31 C33 116.4(4) . .
C30 C31 C32 122.2(5) . .
C33 C31 C32 121.4(5) . .
C31 C32 H32A 109.5 . .
C31 C32 H32C 109.5 . .
H32A C32 H32C 109.5 . .
C31 C32 H32B 109.5 . .
H32A C32 H32B 109.5 . .
H32C C32 H32B 109.5 . .
C35 C33 C31 122.0(4) . .
C35 C33 H33 119.0 . .
C31 C33 H33 119.0 . .
O16 C34 O15 122.3(4) . .
O16 C34 C35 119.6(4) . .
O15 C34 C35 118.1(4) . .
C33 C35 C36 119.7(4) . .
C33 C35 C34 120.3(4) . .
C36 C35 C34 119.8(4) . .
C35 C36 C29 119.7(4) . .
C35 C36 H36 120.1 . .
C29 C36 H36 120.1 . .
C39 C38 C45 119.6(4) . .
C39 C38 C37 118.9(4) . .
C45 C38 C37 121.5(4) . .
C38 C39 C40 120.4(4) . .
C38 C39 H39 119.8 . .
C40 C39 H39 119.8 . .
C42 C40 C39 119.0(4) . .
C42 C40 C41 121.7(3) . .
C39 C40 C41 119.2(4) . .
O19 C41 O20 123.6(4) . .
O19 C41 C40 118.9(3) . .
O20 C41 C40 117.4(4) . .
C43 C42 C40 121.6(4) . .
C43 C42 H42 119.2 . .
C40 C42 H42 119.2 . .
C42 C43 C45 118.6(4) . .
C42 C43 C44 121.0(4) . .
C45 C43 C44 120.4(4) . .
C43 C44 H44B 109.5 . .
C43 C44 H44C 109.5 . .
H44B C44 H44C 109.5 . .
C43 C44 H44A 109.5 . .
H44B C44 H44A 109.5 . .
H44C C44 H44A 109.5 . .
C43 C45 C38 120.8(4) . .
C43 C45 H45 119.6 . .
C38 C45 H45 119.6 . .
O22 C46 O21 124.0(4) . .
O22 C46 C47 118.7(4) . .
O21 C46 C47 117.2(4) . .
C54 C47 C48 119.5(4) . .
C54 C47 C46 119.1(4) . .
C48 C47 C46 121.4(4) . .
C49 C48 C47 121.8(4) . .
C49 C48 H48 119.1 . .
C47 C48 H48 119.1 . .
C51 C49 C48 117.2(4) . .
C51 C49 C50 120.5(4) . .
C48 C49 C50 122.2(4) . .
C49 C50 H50C 109.5 . .
C49 C50 H50B 109.5 . .
H50C C50 H50B 109.5 . .
C49 C50 H50A 109.5 . .
H50C C50 H50A 109.5 . .
H50B C50 H50A 109.5 . .
C52 C51 C49 121.9(4) . .
C52 C51 H51 119.0 . .
C49 C51 H51 119.0 . .
C51 C52 C54 119.4(4) . .
C51 C52 C53 120.7(4) . .
C54 C52 C53 119.9(4) . .
O23 C53 O24 123.5(4) . .
O23 C53 C52 118.6(4) . .
O24 C53 C52 117.9(4) . .
C47 C54 C52 120.0(4) . .
C47 C54 H54 120.0 . .
C52 C54 H54 120.0 . .
O18 C37 O17 125.1(4) . .
O18 C37 C38 116.7(4) . .
O17 C37 C38 118.2(4) . .
C37 O17 Zn3 117.0(3) . 2_665
C37 O18 Zn4 134.2(3) . 2_665

loop_
_geom_bond_atom_site_label_1
_geom_bond_atom_site_label_2
_geom_bond_distance
_geom_bond_site_symmetry_2
Eu1 O5 2.327(3) .
Eu1 O9 2.333(3) .
Eu1 O19 2.336(3) .
Eu1 O2 2.340(3) .
Eu1 O23 2.366(3) 2_665
Eu1 O16 2.413(3) 2_766
Eu1 O2W 2.536(3) .
Eu1 O1W 2.556(3) .
Eu1 H2WC 2.4985 .
Zn1 O1 1.936(3) .
Zn1 O24 1.951(3) 2_665
Zn1 O6 1.962(3) .
Zn1 O11 1.990(3) 2_776
Zn2 O20 1.931(3) .
Zn2 O10 1.935(3) .
Zn2 O15 1.974(3) 2_766
Zn2 O13 1.989(3) .
Zn3 O4 1.949(3) 2_765
Zn3 O17 1.957(3) 2_665
Zn3 O14 1.971(3) .
Zn3 O25 2.032(3) .
Zn4 O18 1.980(3) 2_665
Zn4 O7 2.037(3) 1_444
Zn4 O25 2.043(3) .
Zn4 O3 2.093(3) 2_765
Zn4 O22 2.148(3) .
Zn5 O21 1.937(3) .
Zn5 O12 1.950(3) 2_666
Zn5 O25 1.960(3) .
Zn5 O3W 2.010(3) .
O1 C1 1.284(5) .
O2 C1 1.244(5) .
O3 C8 1.252(5) .
O3 Zn4 2.093(3) 2_765
O4 C8 1.274(5) .
O4 Zn3 1.949(3) 2_765
O5 C10 1.252(5) .
O6 C10 1.265(5) .
O7 C16 1.272(5) .
O7 Zn4 2.037(3) 1_666
O8 C16 1.249(5) .
O9 C19 1.246(5) .
O10 C19 1.258(5) .
O11 C25 1.266(5) .
O11 Zn1 1.990(3) 2_776
O12 C25 1.241(5) .
O12 Zn5 1.950(3) 2_666
O13 C28 1.254(5) .
O14 C28 1.257(5) .
O15 C34 1.266(5) .
O15 Zn2 1.974(3) 2_766
O16 C34 1.243(5) .
O16 Eu1 2.413(3) 2_766
O19 C41 1.256(5) .
O20 C41 1.264(5) .
O21 C46 1.268(5) .
O22 C46 1.247(5) .
O23 C53 1.242(5) .
O23 Eu1 2.366(3) 2_665
O24 C53 1.279(5) .
O24 Zn1 1.951(3) 2_665
O25 H25 0.8477 .
O26 H26C 0.8487 .
O26 H26D 0.8493 .
O1W H1WC 0.8474 .
O1W H1WD 0.8482 .
O2W H2WB 0.8480 .
O2W H2WC 0.8535 .
O3W H3WC 0.8488 .
O3W H3WD 0.8490 .
C1 C2 1.503(6) .
C2 C9 1.380(5) .
C2 C3 1.394(6) .
C3 C4 1.386(6) .
C3 H3 0.9300 .
C4 C6 1.398(6) .
C4 C5 1.503(6) .
C5 H5B 0.9600 .
C5 H5C 0.9600 .
C5 H5A 0.9600 .
C6 C7 1.381(6) .
C6 H6 0.9300 .
C7 C9 1.390(5) .
C7 C8 1.496(5) .
C9 H9 0.9300 .
C10 C11 1.480(6) .
C11 C12 1.383(6) .
C11 C18 1.388(6) .
C12 C13 1.390(6) .
C12 H12 0.9300 .
C13 C15 1.402(6) .
C13 C14 1.503(6) .
C14 H14A 0.9600 .
C14 H14C 0.9600 .
C14 H14B 0.9600 .
C15 C17 1.382(6) .
C15 H15 0.9300 .
C16 C17 1.509(6) .
C17 C18 1.372(6) .
C18 H18 0.9300 .
C19 C20 1.497(6) .
C20 C27 1.376(6) .
C20 C21 1.392(6) .
C21 C22 1.386(6) .
C21 H21 0.9300 .
C22 C24 1.382(6) .
C22 C23 1.508(7) .
C23 H23A 0.9600 .
C23 H23B 0.9600 .
C23 H23C 0.9600 .
C24 C26 1.377(6) .
C24 H24 0.9300 .
C25 C26 1.506(6) .
C26 C27 1.388(6) .
C27 H27 0.9300 .
C28 C29 1.487(6) .
C29 C30 1.378(6) .
C29 C36 1.390(6) .
C30 C31 1.389(6) .
C30 H30 0.9300 .
C31 C33 1.395(6) .
C31 C32 1.492(7) .
C32 H32A 0.9600 .
C32 H32C 0.9600 .
C32 H32B 0.9600 .
C33 C35 1.381(6) .
C33 H33 0.9300 .
C34 C35 1.489(6) .
C35 C36 1.384(6) .
C36 H36 0.9300 .
C38 C39 1.381(5) .
C38 C45 1.391(5) .
C38 C37 1.496(5) .
C39 C40 1.394(5) .
C39 H39 0.9300 .
C40 C42 1.384(5) .
C40 C41 1.488(5) .
C42 C43 1.383(6) .
C42 H42 0.9300 .
C43 C45 1.390(5) .
C43 C44 1.514(6) .
C44 H44B 0.9600 .
C44 H44C 0.9600 .
C44 H44A 0.9600 .
C45 H45 0.9300 .
C46 C47 1.491(6) .
C47 C54 1.382(6) .
C47 C48 1.393(6) .
C48 C49 1.392(6) .
C48 H48 0.9300 .
C49 C51 1.391(6) .
C49 C50 1.499(6) .
C50 H50C 0.9600 .
C50 H50B 0.9600 .
C50 H50A 0.9600 .
C51 C52 1.389(6) .
C51 H51 0.9300 .
C52 C54 1.390(6) .
C52 C53 1.490(6) .
C54 H54 0.9300 .
C37 O18 1.248(5) .
C37 O17 1.268(5) .
O17 Zn3 1.957(3) 2_665
O18 Zn4 1.980(3) 2_665

loop_
_geom_hbond_atom_site_label_D
_geom_hbond_atom_site_label_H
_geom_hbond_atom_site_label_A
_geom_hbond_distance_DH
_geom_hbond_distance_HA
_geom_hbond_distance_DA
_geom_hbond_angle_DHA
_geom_hbond_site_symmetry_A
O25 H25 O7 0.85 1.90 2.747(4) 175.5 2_766
O26 H26C O11 0.85 2.28 3.043(9) 149.7 .
O26 H26D O6 0.85 2.39 3.156(9) 150.2 1_455
O1W H1WC O6 0.85 2.51 3.271(5) 150.2 2_776
O1W H1WD O24 0.85 2.23 2.992(5) 149.1 1_666
O2W H2WB O8 0.85 2.20 2.798(5) 127.6 2_776
O2W H2WC O9 0.85 2.40 3.032(5) 131.0 .
O3W H3WC O8 0.85 2.42 3.256(5) 170.1 2_766
O3W H3WD O26 0.85 1.82 2.663(10) 169.7 2_666

loop_
_geom_torsion_atom_site_label_1
_geom_torsion_atom_site_label_2
_geom_torsion_atom_site_label_3
_geom_torsion_atom_site_label_4
_geom_torsion
_geom_torsion_site_symmetry_1
_geom_torsion_site_symmetry_4
O24 Zn1 O1 C1 -42.7(4) 2_665 .
O6 Zn1 O1 C1 94.7(4) . .
O11 Zn1 O1 C1 -150.5(3) 2_776 .
O5 Eu1 O2 C1 2.0(7) . .
O9 Eu1 O2 C1 -87.7(7) . .
O19 Eu1 O2 C1 -151.2(7) . .
O23 Eu1 O2 C1 94.7(7) 2_665 .
O16 Eu1 O2 C1 -74.4(7) 2_766 .
O2W Eu1 O2 C1 146.6(7) . .
O1W Eu1 O2 C1 53.1(8) . .
O9 Eu1 O5 C10 -58.2(19) . .
O19 Eu1 O5 C10 -150.4(18) . .
O2 Eu1 O5 C10 149.4(19) . .
O23 Eu1 O5 C10 77.5(19) 2_665 .
O16 Eu1 O5 C10 -133.7(19) 2_766 .
O2W Eu1 O5 C10 21(2) . .
O1W Eu1 O5 C10 6.6(19) . .
O1 Zn1 O6 C10 -72.0(3) . .
O24 Zn1 O6 C10 65.8(3) 2_665 .
O11 Zn1 O6 C10 169.4(3) 2_776 .
O5 Eu1 O9 C19 -128.0(6) . .
O19 Eu1 O9 C19 20.8(6) . .
O2 Eu1 O9 C19 -42.6(8) . .
O23 Eu1 O9 C19 134.1(6) 2_665 .
O16 Eu1 O9 C19 -55.7(6) 2_766 .
O2W Eu1 O9 C19 91.7(7) . .
O1W Eu1 O9 C19 166.9(7) . .
O20 Zn2 O10 C19 -87.9(4) . .
O15 Zn2 O10 C19 64.0(4) 2_766 .
O13 Zn2 O10 C19 169.2(4) . .
O20 Zn2 O13 C28 -137.0(5) . .
O10 Zn2 O13 C28 -16.4(5) . .
O15 Zn2 O13 C28 96.4(5) 2_766 .
O4 Zn3 O14 C28 50.1(3) 2_765 .
O17 Zn3 O14 C28 -90.9(3) 2_665 .
O25 Zn3 O14 C28 153.7(3) . .
O5 Eu1 O19 C41 1.9(7) . .
O9 Eu1 O19 C41 -94.3(6) . .
O2 Eu1 O19 C41 61.3(6) . .
O23 Eu1 O19 C41 129.5(6) 2_665 .
O16 Eu1 O19 C41 -14.7(6) 2_766 .
O2W Eu1 O19 C41 -172.5(6) . .
O1W Eu1 O19 C41 -145.1(6) . .
O10 Zn2 O20 C41 46.1(4) . .
O15 Zn2 O20 C41 -102.0(3) 2_766 .
O13 Zn2 O20 C41 148.3(3) . .
O12 Zn5 O21 C46 83.4(3) 2_666 .
O25 Zn5 O21 C46 -34.1(3) . .
O3W Zn5 O21 C46 -154.2(3) . .
O18 Zn4 O22 C46 -179.4(4) 2_665 .
O7 Zn4 O22 C46 38.3(4) 1_444 .
O25 Zn4 O22 C46 -73.0(4) . .
O3 Zn4 O22 C46 -124.8(12) 2_765 .
O21 Zn5 O25 Zn3 128.94(14) . .
O12 Zn5 O25 Zn3 11.41(17) 2_666 .
O3W Zn5 O25 Zn3 -104.45(17) . .
O21 Zn5 O25 Zn4 15.52(18) . .
O12 Zn5 O25 Zn4 -102.02(15) 2_666 .
O3W Zn5 O25 Zn4 142.13(16) . .
O4 Zn3 O25 Zn5 172.07(14) 2_765 .
O17 Zn3 O25 Zn5 -72.08(16) 2_665 .
O14 Zn3 O25 Zn5 43.31(16) . .
O4 Zn3 O25 Zn4 -64.64(13) 2_765 .
O17 Zn3 O25 Zn4 51.21(14) 2_665 .
O14 Zn3 O25 Zn4 166.60(12) . .
O18 Zn4 O25 Zn5 100.17(14) 2_665 .
O7 Zn4 O25 Zn5 -68.02(16) 1_444 .
O3 Zn4 O25 Zn5 -167.65(14) 2_765 .
O22 Zn4 O25 Zn5 16.56(14) . .
O18 Zn4 O25 Zn3 -23.56(13) 2_665 .
O7 Zn4 O25 Zn3 168.26(10) 1_444 .
O3 Zn4 O25 Zn3 68.63(11) 2_765 .
O22 Zn4 O25 Zn3 -107.17(12) . .
Eu1 O2 C1 O1 -28.3(10) . .
Eu1 O2 C1 C2 153.4(5) . .
Zn1 O1 C1 O2 -11.9(6) . .
Zn1 O1 C1 C2 166.4(3) . .
O2 C1 C2 C9 174.1(4) . .
O1 C1 C2 C9 -4.4(6) . .
O2 C1 C2 C3 -1.4(6) . .
O1 C1 C2 C3 -179.8(4) . .
C9 C2 C3 C4 0.4(6) . .
C1 C2 C3 C4 175.8(4) . .
C2 C3 C4 C6 -1.9(7) . .
C2 C3 C4 C5 178.5(4) . .
C3 C4 C6 C7 1.3(6) . .
C5 C4 C6 C7 -179.2(4) . .
C4 C6 C7 C9 0.9(6) . .
C4 C6 C7 C8 -179.0(4) . .
Zn4 O3 C8 O4 -15.9(6) 2_765 .
Zn4 O3 C8 C7 164.9(3) 2_765 .
Zn3 O4 C8 O3 5.8(6) 2_765 .
Zn3 O4 C8 C7 -175.0(3) 2_765 .
C6 C7 C8 O3 -175.7(4) . .
C9 C7 C8 O3 4.4(6) . .
C6 C7 C8 O4 5.0(6) . .
C9 C7 C8 O4 -174.8(4) . .
C3 C2 C9 C7 1.7(6) . .
C1 C2 C9 C7 -173.7(4) . .
C6 C7 C9 C2 -2.4(6) . .
C8 C7 C9 C2 177.5(4) . .
Eu1 O5 C10 O6 -118.5(18) . .
Eu1 O5 C10 C11 61(2) . .
Zn1 O6 C10 O5 5.3(5) . .
Zn1 O6 C10 C11 -174.0(3) . .
O5 C10 C11 C12 13.8(6) . .
O6 C10 C11 C12 -166.8(4) . .
O5 C10 C11 C18 -163.9(4) . .
O6 C10 C11 C18 15.4(6) . .
C18 C11 C12 C13 -4.2(6) . .
C10 C11 C12 C13 178.0(4) . .
C11 C12 C13 C15 2.0(6) . .
C11 C12 C13 C14 -179.1(4) . .
C12 C13 C15 C17 2.3(6) . .
C14 C13 C15 C17 -176.5(4) . .
Zn4 O7 C16 O8 13.0(5) 1_666 .
Zn4 O7 C16 C17 -165.8(3) 1_666 .
C13 C15 C17 C18 -4.5(6) . .
C13 C15 C17 C16 171.0(4) . .
O8 C16 C17 C18 25.4(6) . .
O7 C16 C17 C18 -155.7(4) . .
O8 C16 C17 C15 -150.2(4) . .
O7 C16 C17 C15 28.7(6) . .
C15 C17 C18 C11 2.3(6) . .
C16 C17 C18 C11 -173.3(4) . .
C12 C11 C18 C17 2.0(6) . .
C10 C11 C18 C17 179.8(4) . .
Eu1 O9 C19 O10 17.0(10) . .
Eu1 O9 C19 C20 -163.3(4) . .
Zn2 O10 C19 O9 16.0(7) . .
Zn2 O10 C19 C20 -163.7(3) . .
O9 C19 C20 C27 14.4(7) . .
O10 C19 C20 C27 -165.9(4) . .
O9 C19 C20 C21 -163.1(5) . .
O10 C19 C20 C21 16.7(7) . .
C27 C20 C21 C22 -0.5(8) . .
C19 C20 C21 C22 177.0(5) . .
C20 C21 C22 C24 -1.3(8) . .
C20 C21 C22 C23 -178.8(5) . .
C21 C22 C24 C26 2.7(8) . .
C23 C22 C24 C26 -179.9(5) . .
Zn5 O12 C25 O11 4.1(7) 2_666 .
Zn5 O12 C25 C26 -174.8(3) 2_666 .
Zn1 O11 C25 O12 79.5(5) 2_776 .
Zn1 O11 C25 C26 -101.6(4) 2_776 .
C22 C24 C26 C27 -2.1(7) . .
C22 C24 C26 C25 -178.4(4) . .
O12 C25 C26 C24 16.8(6) . .
O11 C25 C26 C24 -162.1(4) . .
O12 C25 C26 C27 -159.4(4) . .
O11 C25 C26 C27 21.6(6) . .
C21 C20 C27 C26 1.1(7) . .
C19 C20 C27 C26 -176.4(4) . .
C24 C26 C27 C20 0.2(7) . .
C25 C26 C27 C20 176.5(4) . .
Zn2 O13 C28 O14 130.5(4) . .
Zn2 O13 C28 C29 -53.1(6) . .
Zn3 O14 C28 O13 -1.0(5) . .
Zn3 O14 C28 C29 -177.6(3) . .
O13 C28 C29 C30 167.9(4) . .
O14 C28 C29 C30 -15.6(6) . .
O13 C28 C29 C36 -18.4(6) . .
O14 C28 C29 C36 158.0(4) . .
C36 C29 C30 C31 -1.6(7) . .
C28 C29 C30 C31 172.2(5) . .
C29 C30 C31 C33 -3.6(8) . .
C29 C30 C31 C32 178.0(6) . .
C30 C31 C33 C35 4.6(8) . .
C32 C31 C33 C35 -177.0(6) . .
Eu1 O16 C34 O15 -100.3(7) 2_766 .
Eu1 O16 C34 C35 79.0(8) 2_766 .
Zn2 O15 C34 O16 1.6(5) 2_766 .
Zn2 O15 C34 C35 -177.7(3) 2_766 .
C31 C33 C35 C36 -0.4(7) . .
C31 C33 C35 C34 -176.2(5) . .
O16 C34 C35 C33 40.3(6) . .
O15 C34 C35 C33 -140.4(4) . .
O16 C34 C35 C36 -135.5(4) . .
O15 C34 C35 C36 43.9(6) . .
C33 C35 C36 C29 -4.9(6) . .
C34 C35 C36 C29 170.8(4) . .
C30 C29 C36 C35 5.9(6) . .
C28 C29 C36 C35 -167.8(4) . .
C45 C38 C39 C40 -2.3(6) . .
C37 C38 C39 C40 174.4(4) . .
C38 C39 C40 C42 1.7(6) . .
C38 C39 C40 C41 -173.6(4) . .
Eu1 O19 C41 O20 45.5(8) . .
Eu1 O19 C41 C40 -137.7(5) . .
Zn2 O20 C41 O19 12.7(6) . .
Zn2 O20 C41 C40 -164.2(3) . .
C42 C40 C41 O19 174.2(4) . .
C39 C40 C41 O19 -10.6(6) . .
C42 C40 C41 O20 -8.8(6) . .
C39 C40 C41 O20 166.4(4) . .
C39 C40 C42 C43 0.4(6) . .
C41 C40 C42 C43 175.5(4) . .
C40 C42 C43 C45 -1.7(6) . .
C40 C42 C43 C44 179.6(4) . .
C42 C43 C45 C38 1.0(6) . .
C44 C43 C45 C38 179.8(4) . .
C39 C38 C45 C43 1.0(6) . .
C37 C38 C45 C43 -175.7(4) . .
Zn4 O22 C46 O21 69.9(5) . .
Zn4 O22 C46 C47 -109.6(4) . .
Zn5 O21 C46 O22 -2.2(5) . .
Zn5 O21 C46 C47 177.3(3) . .
O22 C46 C47 C54 6.7(6) . .
O21 C46 C47 C54 -172.9(4) . .
O22 C46 C47 C48 -175.4(4) . .
O21 C46 C47 C48 5.1(6) . .
C54 C47 C48 C49 -0.1(6) . .
C46 C47 C48 C49 -178.1(4) . .
C47 C48 C49 C51 2.3(6) . .
C47 C48 C49 C50 -178.6(4) . .
C48 C49 C51 C52 -1.7(6) . .
C50 C49 C51 C52 179.1(4) . .
C49 C51 C52 C54 -0.9(6) . .
C49 C51 C52 C53 179.6(4) . .
Eu1 O23 C53 O24 44.9(7) 2_665 .
Eu1 O23 C53 C52 -135.5(3) 2_665 .
Zn1 O24 C53 O23 -77.3(5) 2_665 .
Zn1 O24 C53 C52 103.1(4) 2_665 .
C51 C52 C53 O23 -175.2(4) . .
C54 C52 C53 O23 5.3(6) . .
C51 C52 C53 O24 4.4(6) . .
C54 C52 C53 O24 -175.1(4) . .
C48 C47 C54 C52 -2.6(6) . .
C46 C47 C54 C52 175.3(4) . .
C51 C52 C54 C47 3.2(6) . .
C53 C52 C54 C47 -177.4(4) . .
C39 C38 C37 O18 -12.7(6) . .
C45 C38 C37 O18 163.9(4) . .
C39 C38 C37 O17 168.1(4) . .
C45 C38 C37 O17 -15.3(6) . .
O18 C37 O17 Zn3 -9.0(5) . 2_665
C38 C37 O17 Zn3 170.1(3) . 2_665
O17 C37 O18 Zn4 -31.1(6) . 2_665
C38 C37 O18 Zn4 149.8(3) . 2_665
